data_4330186
loop_
_publ_author_name
'Evgeny V. Tretyakov'
'Svyatoslav E. Tolstikov'
'Anastasiya O. Suvorova'
'Aleksey V. Polushkin'
'Galina V. Romanenko'
'Artem S. Bogomyakov'
'Sergey L. Veber'
'Matvey V. Fedin'
'Dmitry V. Stass'
'Edward Reijerse'
'Wolfgang Lubitz'
'Ekaterina M. Zueva'
'Victor I. Ovcharenko'

_publ_section_title
;
 Crucial Role of Paramagnetic Ligands for Magnetostructural Anomalies in
 "Breathing Crystals"
;
_journal_name_full 'Inorganic Chemistry'
_journal_page_first 9385
_journal_page_last 9394
_journal_paper_doi 10.1021/ic301149e
_journal_volume 51
_journal_year 2012
_chemical_formula_sum 'C9 H17 N3 O'
_chemical_formula_weight 183.26
_chemical_name_systematic
; 
 ? 
;
_space_group_IT_number 14
_symmetry_cell_setting monoclinic
_symmetry_space_group_name_Hall '-P 2yn'
_symmetry_space_group_name_H-M 'P 1 21/n 1'
_atom_sites_solution_hydrogens geom
_atom_sites_solution_primary direct
_atom_sites_solution_secondary difmap
_audit_creation_method SHELXL-97
_cell_angle_alpha 90.00
_cell_angle_beta 104.598(9)
_cell_angle_gamma 90.00
_cell_formula_units_Z 4
_cell_length_a 9.7548(19)
_cell_length_b 10.167(2)
_cell_length_c 11.363(2)
_cell_measurement_reflns_used 3057
_cell_measurement_temperature 240(2)
_cell_measurement_theta_max 24.49
_cell_measurement_theta_min 2.16
_cell_volume 1090.6(4)
_computing_cell_refinement 'Bruker SAINT'
_computing_data_collection 'Bruker APEX2'
_computing_data_reduction 'Bruker SAINT'
_computing_molecular_graphics 'Bruker SHELXTL'
_computing_publication_material 'Bruker SHELXTL'
_computing_structure_refinement 'SHELXL-97 (Sheldrick, 1997)'
_computing_structure_solution 'SHELXS-97 (Sheldrick, 1990)'
_diffrn_ambient_temperature 240(2)
_diffrn_measured_fraction_theta_full 0.994
_diffrn_measured_fraction_theta_max 0.994
_diffrn_measurement_device_type 'Bruker APEX-II CCD'
_diffrn_measurement_method '\f and \w scans'
_diffrn_radiation_monochromator graphite
_diffrn_radiation_source 'fine-focus sealed tube'
_diffrn_radiation_type MoK\a
_diffrn_radiation_wavelength 0.71073
_diffrn_reflns_av_R_equivalents 0.0321
_diffrn_reflns_av_sigmaI/netI 0.0362
_diffrn_reflns_limit_h_max 12
_diffrn_reflns_limit_h_min -12
_diffrn_reflns_limit_k_max 11
_diffrn_reflns_limit_k_min -13
_diffrn_reflns_limit_l_max 13
_diffrn_reflns_limit_l_min -14
_diffrn_reflns_number 9034
_diffrn_reflns_theta_full 27.87
_diffrn_reflns_theta_max 27.87
_diffrn_reflns_theta_min 2.46
_diffrn_standards_number 0
_exptl_absorpt_coefficient_mu 0.075
_exptl_absorpt_correction_T_max 0.3229
_exptl_absorpt_correction_T_min 0.2976
_exptl_absorpt_correction_type multi-scan
_exptl_crystal_colour colorless
_exptl_crystal_density_diffrn 1.116
_exptl_crystal_description plate
_exptl_crystal_F_000 400
_exptl_crystal_size_max 0.18
_exptl_crystal_size_mid 0.15
_exptl_crystal_size_min 0.03
_refine_diff_density_max 0.164
_refine_diff_density_min -0.128
_refine_diff_density_rms 0.028
_refine_ls_extinction_coef 0.007(3)
_refine_ls_extinction_expression Fc^*^=kFc[1+0.001xFc^2^\l^3^/sin(2\q)]^-1/4^
_refine_ls_extinction_method SHELXL
_refine_ls_goodness_of_fit_ref 0.940
_refine_ls_hydrogen_treatment nonconstr
_refine_ls_matrix_type full
_refine_ls_number_parameters 187
_refine_ls_number_reflns 2581
_refine_ls_number_restraints 0
_refine_ls_restrained_S_all 0.940
_refine_ls_R_factor_all 0.0697
_refine_ls_R_factor_gt 0.0396
_refine_ls_shift/su_max 0.009
_refine_ls_shift/su_mean 0.001
_refine_ls_structure_factor_coef Fsqd
_refine_ls_weighting_details 'calc w=1/[\s^2^(Fo^2^)+(0.0696P)^2^+0.0000P] where P=(Fo^2^+2Fc^2^)/3'
_refine_ls_weighting_scheme calc
_refine_ls_wR_factor_gt 0.1083
_refine_ls_wR_factor_ref 0.1184
_reflns_number_gt 1549
_reflns_number_total 2581
_reflns_threshold_expression >2sigma(I)
_cod_data_source_file ic301149e_si_002_02.cif
_cod_data_source_block 418s
_cod_original_cell_volume 1090.5(4)
_cod_database_code 4330186

loop_
_symmetry_equiv_pos_as_xyz
'x, y, z'
'-x+1/2, y+1/2, -z+1/2'
'-x, -y, -z'
'x-1/2, -y-1/2, z-1/2'

loop_
_atom_site_label
_atom_site_type_symbol
_atom_site_fract_x
_atom_site_fract_y
_atom_site_fract_z
_atom_site_U_iso_or_equiv
_atom_site_adp_type
_atom_site_occupancy
_atom_site_symmetry_multiplicity
_atom_site_calc_flag
O1 O 0.03411(8) 0.09574(9) 0.34693(8) 0.0491(3) Uani 1 1 d
H1 H -0.0200(18) 0.1542(19) 0.2826(16) 0.097(6) Uiso 1 1 d
N1 N 0.17947(9) 0.13736(10) 0.36330(8) 0.0412(3) Uani 1 1 d
C1 C 0.23147(12) 0.16330(12) 0.49076(10) 0.0412(3) Uani 1 1 d
N2 N 0.25727(11) 0.17614(13) 0.68758(9) 0.0595(4) Uani 1 1 d
C2 C 0.17767(14) 0.12207(16) 0.58433(11) 0.0550(4) Uani 1 1 d
H2 H 0.1017(14) 0.0655(14) 0.5832(11) 0.054(4) Uiso 1 1 d
N3 N 0.36198(11) 0.25084(12) 0.66631(9) 0.0562(3) Uani 1 1 d
C4 C 0.34480(14) 0.24421(14) 0.54626(11) 0.0492(4) Uani 1 1 d
H4 H 0.4107(14) 0.2911(14) 0.5101(11) 0.055(4) Uiso 1 1 d
C7 C 0.25395(13) 0.02898(13) 0.31538(11) 0.0485(3) Uani 1 1 d
C31 C 0.2417(2) 0.1621(3) 0.81196(14) 0.0835(6) Uani 1 1 d
H311 H 0.2353(19) 0.243(2) 0.8508(17) 0.100(7) Uiso 1 1 d
H312 H 0.154(2) 0.121(2) 0.8126(17) 0.111(7) Uiso 1 1 d
C32 C 0.3571(3) 0.0835(3) 0.8910(2) 0.1061(8) Uani 1 1 d
H323 H 0.343(4) 0.001(3) 0.850(3) 0.207(16) Uiso 1 1 d
H322 H 0.462(2) 0.133(2) 0.9024(18) 0.132(8) Uiso 1 1 d
H321 H 0.340(2) 0.087(2) 0.973(2) 0.113(6) Uiso 1 1 d
C71 C 0.1813(2) 0.0134(2) 0.18091(14) 0.0653(4) Uani 1 1 d
H713 H 0.1748(18) 0.102(2) 0.1350(16) 0.097(6) Uiso 1 1 d
H712 H 0.0845(18) -0.0215(17) 0.1741(14) 0.083(5) Uiso 1 1 d
H711 H 0.2342(18) -0.053(2) 0.1443(15) 0.098(6) Uiso 1 1 d
C72 C 0.25090(19) -0.10066(16) 0.38215(18) 0.0649(4) Uani 1 1 d
H723 H 0.1474(17) -0.1291(15) 0.3727(12) 0.072(4) Uiso 1 1 d
H722 H 0.2963(16) -0.0940(16) 0.4700(16) 0.079(5) Uiso 1 1 d
H721 H 0.3000(18) -0.1685(19) 0.3490(14) 0.089(5) Uiso 1 1 d
C73 C 0.40605(16) 0.0732(2) 0.32858(17) 0.0631(4) Uani 1 1 d
H733 H 0.4605(14) 0.0836(14) 0.4178(13) 0.065(4) Uiso 1 1 d
H732 H 0.4548(18) 0.0105(18) 0.2912(14) 0.087(5) Uiso 1 1 d
H731 H 0.4074(16) 0.1607(19) 0.2869(13) 0.079(5) Uiso 1 1 d

loop_
_atom_site_aniso_label
_atom_site_aniso_U_11
_atom_site_aniso_U_22
_atom_site_aniso_U_33
_atom_site_aniso_U_23
_atom_site_aniso_U_13
_atom_site_aniso_U_12
O1 0.0354(5) 0.0589(6) 0.0480(5) 0.0063(4) 0.0011(4) -0.0052(4)
N1 0.0332(5) 0.0457(7) 0.0408(6) 0.0004(4) 0.0022(4) -0.0025(4)
C1 0.0369(6) 0.0440(8) 0.0391(6) 0.0028(5) 0.0028(5) 0.0006(5)
N2 0.0492(6) 0.0876(9) 0.0410(6) -0.0055(6) 0.0102(5) -0.0161(6)
C2 0.0423(7) 0.0754(11) 0.0446(8) -0.0040(7) 0.0060(6) -0.0161(7)
N3 0.0498(7) 0.0689(8) 0.0453(6) -0.0033(5) 0.0032(5) -0.0121(6)
C4 0.0463(7) 0.0535(9) 0.0432(7) 0.0038(6) 0.0030(5) -0.0087(6)
C7 0.0475(7) 0.0450(8) 0.0514(7) -0.0016(6) 0.0095(6) 0.0030(6)
C31 0.0684(11) 0.136(2) 0.0476(9) -0.0084(11) 0.0177(8) -0.0209(12)
C32 0.1144(19) 0.148(3) 0.0583(11) 0.0294(13) 0.0255(12) -0.0074(17)
C71 0.0738(11) 0.0660(12) 0.0544(9) -0.0151(8) 0.0131(7) -0.0032(9)
C72 0.0656(11) 0.0461(10) 0.0805(12) 0.0056(8) 0.0137(9) 0.0074(8)
C73 0.0498(9) 0.0704(12) 0.0717(10) -0.0032(9) 0.0198(8) 0.0043(8)

loop_
_atom_type_symbol
_atom_type_description
_atom_type_scat_dispersion_real
_atom_type_scat_dispersion_imag
_atom_type_scat_source
C C 0.0033 0.0016 'International Tables Vol C Tables 4.2.6.8 and 6.1.1.4'
H H 0.0000 0.0000 'International Tables Vol C Tables 4.2.6.8 and 6.1.1.4'
N N 0.0061 0.0033 'International Tables Vol C Tables 4.2.6.8 and 6.1.1.4'
O O 0.0106 0.0060 'International Tables Vol C Tables 4.2.6.8 and 6.1.1.4'

loop_
_geom_angle_atom_site_label_1
_geom_angle_atom_site_label_2
_geom_angle_atom_site_label_3
_geom_angle
N1 O1 H1 104.1(10)
C1 N1 O1 105.64(8)
C1 N1 C7 115.00(9)
O1 N1 C7 106.74(9)
C2 C1 C4 104.21(11)
C2 C1 N1 128.53(11)
C4 C1 N1 127.14(11)
N3 N2 C2 111.77(11)
N3 N2 C31 119.79(12)
C2 N2 C31 128.44(13)
N2 C2 C1 107.58(12)
N2 C2 H2 122.8(8)
C1 C2 H2 129.6(8)
C4 N3 N2 104.50(10)
N3 C4 C1 111.92(12)
N3 C4 H4 118.8(8)
C1 C4 H4 129.2(8)
N1 C7 C73 107.32(11)
N1 C7 C72 112.55(11)
C73 C7 C72 110.31(13)
N1 C7 C71 107.24(11)
C73 C7 C71 109.00(13)
C72 C7 C71 110.30(13)
N2 C31 C32 112.89(18)
N2 C31 H311 113.7(12)
C32 C31 H311 108.4(12)
N2 C31 H312 111.2(11)
C32 C31 H312 107.8(12)
H311 C31 H312 102.3(17)
C31 C32 H323 100(2)
C31 C32 H322 110.9(11)
H323 C32 H322 118(2)
C31 C32 H321 105.9(12)
H323 C32 H321 117(2)
H322 C32 H321 103.9(15)
C7 C71 H713 111.7(10)
C7 C71 H712 108.0(9)
H713 C71 H712 109.5(14)
C7 C71 H711 109.2(10)
H713 C71 H711 110.5(14)
H712 C71 H711 107.8(14)
C7 C72 H723 109.4(8)
C7 C72 H722 112.6(10)
H723 C72 H722 107.6(12)
C7 C72 H721 110.4(10)
H723 C72 H721 109.1(13)
H722 C72 H721 107.6(14)
C7 C73 H733 112.2(7)
C7 C73 H732 110.0(10)
H733 C73 H732 108.4(12)
C7 C73 H731 110.0(9)
H733 C73 H731 107.9(12)
H732 C73 H731 108.2(14)

loop_
_geom_bond_atom_site_label_1
_geom_bond_atom_site_label_2
_geom_bond_distance
O1 N1 1.4461(12)
O1 H1 0.986(19)
N1 C1 1.4333(14)
N1 C7 1.4960(16)
C1 C2 1.3649(17)
C1 C4 1.3946(18)
N2 N3 1.3428(15)
N2 C2 1.3499(17)
N2 C31 1.4659(19)
C2 H2 0.935(14)
N3 C4 1.3335(15)
C4 H4 0.971(13)
C7 C73 1.521(2)
C7 C72 1.525(2)
C7 C71 1.5219(19)
C31 C32 1.484(3)
C31 H311 0.94(2)
C31 H312 0.96(2)
C32 H323 0.95(3)
C32 H322 1.12(2)
C32 H321 0.99(2)
C71 H713 1.03(2)
C71 H712 0.993(17)
C71 H711 1.003(19)
C72 H723 1.029(15)
C72 H722 0.987(17)
C72 H721 0.969(18)
C73 H733 1.025(14)
C73 H732 0.957(18)
C73 H731 1.010(18)

loop_
_geom_hbond_atom_site_label_D
_geom_hbond_atom_site_label_H
_geom_hbond_atom_site_label_A
_geom_hbond_distance_DH
_geom_hbond_distance_HA
_geom_hbond_distance_DA
_geom_hbond_angle_DHA
_geom_hbond_site_symmetry_A
O1 H1 N3 0.986(19) 1.799(19) 2.7798(14) 172.8(16) 4_565

loop_
_geom_torsion_atom_site_label_1
_geom_torsion_atom_site_label_2
_geom_torsion_atom_site_label_3
_geom_torsion_atom_site_label_4
_geom_torsion
O1 N1 C1 C2 18.39(17)
C7 N1 C1 C2 -99.04(15)
O1 N1 C1 C4 -157.21(12)
C7 N1 C1 C4 85.36(16)
N3 N2 C2 C1 -0.35(17)
C31 N2 C2 C1 179.73(16)
C4 C1 C2 N2 -0.44(15)
N1 C1 C2 N2 -176.83(12)
C2 N2 N3 C4 1.02(16)
C31 N2 N3 C4 -179.06(15)
N2 N3 C4 C1 -1.31(16)
C2 C1 C4 N3 1.12(16)
N1 C1 C4 N3 177.58(11)
C1 N1 C7 C73 -64.84(14)
O1 N1 C7 C73 178.36(10)
C1 N1 C7 C72 56.71(14)
O1 N1 C7 C72 -60.10(13)
C1 N1 C7 C71 178.18(11)
O1 N1 C7 C71 61.37(13)
N3 N2 C31 C32 -69.9(3)
C2 N2 C31 C32 110.1(2)

loop_
_cod_related_entry_id
_cod_related_entry_database
_cod_related_entry_code
1 ChemSpider 30661242
